data_4026667
loop_
_publ_author_name
'Bret R. Van Ausdall'
'Nils F. Poth'
'Virginia A. Kincaid'
'Atta M. Arif'
'Janis Louie'

_publ_section_title
;
 Imidazolidene Carboxylate Bound MBPh4 Complexes (M = Li, Na) and Their
 Relevance in Transcarboxylation Reactions
;
_journal_name_full 'Journal of Organic Chemistry'
_journal_page_first 8413
_journal_page_last 8420
_journal_paper_doi 10.1021/jo201647b
_journal_volume 76
_journal_year 2011
_chemical_formula_moiety '2(C11 H21 N2),C4 H N O4'
_chemical_formula_sum 'C26 H43 N5 O4'
_chemical_formula_weight 489.65
_chemical_name_systematic
; 
 ? 
;
_space_group_IT_number 19
_symmetry_cell_setting orthorhombic
_symmetry_space_group_name_Hall 'P 2ac 2ab'
_symmetry_space_group_name_H-M 'P 21 21 21'
_atom_sites_solution_hydrogens geom
_atom_sites_solution_primary direct
_atom_sites_solution_secondary difmap
_audit_creation_method SHELXL-97
_cell_angle_alpha 90.00
_cell_angle_beta 90.00
_cell_angle_gamma 90.00
_cell_formula_units_Z 4
_cell_length_a 10.7435(2)
_cell_length_b 11.5651(2)
_cell_length_c 22.3115(5)
_cell_measurement_reflns_used 22399
_cell_measurement_temperature 150(1)
_cell_measurement_theta_max 27.485
_cell_measurement_theta_min 1.018
_cell_volume 2772.20(9)
_computing_cell_refinement DENZO-SMN
_computing_data_collection 'Nonius COLLECT'
_computing_data_reduction DENZO-SMN
_computing_molecular_graphics 'WinGX, Ortep3'
_computing_structure_refinement 'SHELXL-97 (Sheldrick, 1997)'
_computing_structure_solution SIR97
_diffrn_ambient_temperature 150(1)
_diffrn_measured_fraction_theta_full 0.997
_diffrn_measured_fraction_theta_max 0.997
_diffrn_measurement_device_type 'Nonius KappaCCD Diffractometer'
_diffrn_measurement_method 'Phi and Omega Scan'
_diffrn_radiation_monochromator graphite
_diffrn_radiation_source 'fine-focus sealed tube'
_diffrn_radiation_type MoK\a
_diffrn_radiation_wavelength 0.71073
_diffrn_reflns_av_R_equivalents 0.0000
_diffrn_reflns_av_sigmaI/netI 0.0486
_diffrn_reflns_limit_h_max 13
_diffrn_reflns_limit_h_min -13
_diffrn_reflns_limit_k_max 15
_diffrn_reflns_limit_k_min -14
_diffrn_reflns_limit_l_max 28
_diffrn_reflns_limit_l_min -28
_diffrn_reflns_number 6285
_diffrn_reflns_theta_full 27.48
_diffrn_reflns_theta_max 27.48
_diffrn_reflns_theta_min 1.98
_exptl_absorpt_coefficient_mu 0.080
_exptl_absorpt_correction_T_max 0.9842
_exptl_absorpt_correction_T_min 0.9687
_exptl_absorpt_correction_type multi-scan
_exptl_absorpt_process_details 'DENZO-SMN (Otwinowski & Minor, 1997)'
_exptl_crystal_colour colorless
_exptl_crystal_density_diffrn 1.173
_exptl_crystal_description prism
_exptl_crystal_F_000 1064
_exptl_crystal_size_max 0.40
_exptl_crystal_size_mid 0.25
_exptl_crystal_size_min 0.20
_refine_diff_density_max 0.206
_refine_diff_density_min -0.202
_refine_diff_density_rms 0.038
_refine_ls_abs_structure_details 'Flack H D (1983), Acta Cryst. A39, 876-881'
_refine_ls_abs_structure_Flack 0.00
_refine_ls_extinction_coef 0.0159(10)
_refine_ls_extinction_expression Fc^*^=kFc[1+0.001xFc^2^\l^3^/sin(2\q)]^-1/4^
_refine_ls_extinction_method SHELXL
_refine_ls_goodness_of_fit_ref 1.038
_refine_ls_hydrogen_treatment mixed
_refine_ls_matrix_type full
_refine_ls_number_parameters 489
_refine_ls_number_reflns 6285
_refine_ls_number_restraints 0
_refine_ls_restrained_S_all 1.038
_refine_ls_R_factor_all 0.0624
_refine_ls_R_factor_gt 0.0431
_refine_ls_shift/su_max 0.000
_refine_ls_shift/su_mean 0.000
_refine_ls_structure_factor_coef Fsqd
_refine_ls_weighting_details 'calc w=1/[\s^2^(Fo^2^)+(0.0328P)^2^+0.6201P] where P=(Fo^2^+2Fc^2^)/3'
_refine_ls_weighting_scheme calc
_refine_ls_wR_factor_gt 0.0871
_refine_ls_wR_factor_ref 0.0956
_reflns_number_gt 5094
_reflns_number_total 6285
_reflns_threshold_expression >2sigma(I)
_cod_data_source_file jo201647b_si_006.cif
_cod_data_source_block jl028
_cod_database_code 4026667

loop_
_symmetry_equiv_pos_as_xyz
'x, y, z'
'-x+1/2, -y, z+1/2'
'x+1/2, -y+1/2, -z'
'-x, y+1/2, -z+1/2'

loop_
_atom_site_label
_atom_site_type_symbol
_atom_site_fract_x
_atom_site_fract_y
_atom_site_fract_z
_atom_site_U_iso_or_equiv
_atom_site_adp_type
_atom_site_occupancy
_atom_site_symmetry_multiplicity
_atom_site_calc_flag
O1 O 0.64113(13) 0.20219(11) 0.13851(7) 0.0338(3) Uani 1 1 d
O2 O 0.45609(13) 0.21624(11) 0.09393(6) 0.0322(3) Uani 1 1 d
O3 O 0.74520(12) 0.36961(12) 0.17973(7) 0.0332(3) Uani 1 1 d
O4 O 0.66220(12) 0.54611(11) 0.17229(6) 0.0311(3) Uani 1 1 d
N1 N 0.68556(14) 0.77862(13) 0.04355(7) 0.0241(3) Uani 1 1 d
N2 N 0.37255(17) 0.51691(15) 0.09498(8) 0.0401(4) Uani 1 1 d
N3 N 0.59774(14) 0.85909(12) 0.12071(7) 0.0242(3) Uani 1 1 d
C2 C 0.62877(16) 0.75808(16) 0.09577(8) 0.0233(4) Uani 1 1 d
C4 C 0.63793(19) 0.94727(17) 0.08324(9) 0.0317(4) Uani 1 1 d
C5 C 0.69226(19) 0.89735(17) 0.03536(9) 0.0307(4) Uani 1 1 d
C6 C 0.73710(17) 0.69094(16) 0.00046(8) 0.0270(4) Uani 1 1 d
C7 C 0.7071(3) 0.57097(19) 0.02337(12) 0.0420(6) Uani 1 1 d
C8 C 0.6798(2) 0.7126(3) -0.06093(10) 0.0438(6) Uani 1 1 d
C9 C 0.87711(19) 0.7088(2) -0.00255(11) 0.0395(5) Uani 1 1 d
C10 C 0.53663(17) 0.87612(16) 0.18101(8) 0.0265(4) Uani 1 1 d
C11 C 0.4864(2) 0.76184(19) 0.20316(11) 0.0389(5) Uani 1 1 d
C12 C 0.4308(2) 0.9628(2) 0.17282(12) 0.0399(5) Uani 1 1 d
C13 C 0.6349(2) 0.9254(3) 0.22274(11) 0.0451(6) Uani 1 1 d
C14 C 0.54454(17) 0.26413(16) 0.11984(8) 0.0255(4) Uani 1 1 d
C15 C 0.55110(16) 0.38713(15) 0.13172(8) 0.0240(4) Uani 1 1 d
C16 C 0.65614(16) 0.43930(15) 0.16250(8) 0.0245(4) Uani 1 1 d
C17 C 0.45281(18) 0.45794(16) 0.11189(8) 0.0272(4) Uani 1 1 d
N1A N 1.04469(13) 0.16785(13) 0.22233(7) 0.0265(3) Uani 1 1 d
N3A N 1.08132(14) 0.22675(14) 0.13137(7) 0.0265(3) Uani 1 1 d
C2A C 0.99398(18) 0.21249(17) 0.17308(9) 0.0288(4) Uani 1 1 d
C4A C 1.19270(19) 0.18988(17) 0.15484(9) 0.0308(4) Uani 1 1 d
C5A C 1.17057(17) 0.15288(18) 0.21146(9) 0.0315(4) Uani 1 1 d
C6A C 0.97671(17) 0.12594(17) 0.27667(8) 0.0289(4) Uani 1 1 d
C7A C 0.84563(18) 0.1759(2) 0.27713(10) 0.0336(4) Uani 1 1 d
C8A C 0.9731(2) -0.00593(19) 0.27280(11) 0.0389(5) Uani 1 1 d
C9A C 1.0483(2) 0.1656(2) 0.33185(9) 0.0375(5) Uani 1 1 d
C10A C 1.05257(18) 0.25990(17) 0.06713(8) 0.0299(4) Uani 1 1 d
C11A C 0.9896(3) 0.3783(3) 0.06676(12) 0.0564(8) Uani 1 1 d
C12A C 0.9672(2) 0.1659(3) 0.04259(11) 0.0480(6) Uani 1 1 d
C13A C 1.1737(2) 0.2662(2) 0.03229(9) 0.0352(5) Uani 1 1 d
H1 H 0.699(3) 0.271(3) 0.1595(13) 0.072(8) Uiso 1 1 d
H2 H 0.6156(18) 0.6851(18) 0.1130(9) 0.031(5) Uiso 1 1 d
H2A H 0.907(2) 0.2312(19) 0.1696(10) 0.039(6) Uiso 1 1 d
H4 H 0.628(2) 1.027(2) 0.0948(11) 0.051(7) Uiso 1 1 d
H4A H 1.2680(18) 0.1932(17) 0.1347(9) 0.025(5) Uiso 1 1 d
H5 H 0.7339(18) 0.9297(17) 0.0019(9) 0.025(5) Uiso 1 1 d
H5A H 1.222(2) 0.124(2) 0.2409(11) 0.046(7) Uiso 1 1 d
H7A H 0.617(3) 0.556(2) 0.0251(12) 0.060(8) Uiso 1 1 d
H7B H 0.745(2) 0.559(2) 0.0610(13) 0.056(7) Uiso 1 1 d
H7C H 0.737(2) 0.520(2) -0.0064(11) 0.053(7) Uiso 1 1 d
H7D H 0.7945(19) 0.1505(18) 0.2422(10) 0.031(5) Uiso 1 1 d
H7E H 0.8511(18) 0.260(2) 0.2775(9) 0.028(5) Uiso 1 1 d
H7F H 0.805(2) 0.151(2) 0.3144(11) 0.044(6) Uiso 1 1 d
H8A H 0.595(3) 0.701(2) -0.0575(12) 0.061(8) Uiso 1 1 d
H8B H 0.699(3) 0.792(3) -0.0752(13) 0.067(9) Uiso 1 1 d
H8C H 0.713(2) 0.654(2) -0.0887(11) 0.046(6) Uiso 1 1 d
H8F H 1.054(2) -0.042(2) 0.2756(11) 0.054(7) Uiso 1 1 d
H8D H 0.936(2) -0.028(2) 0.2318(11) 0.046(6) Uiso 1 1 d
H8E H 0.918(2) -0.036(2) 0.3051(12) 0.059(7) Uiso 1 1 d
H9A H 0.911(2) 0.704(2) 0.0385(13) 0.062(8) Uiso 1 1 d
H9B H 0.897(2) 0.792(3) -0.0172(12) 0.062(8) Uiso 1 1 d
H9C H 0.911(2) 0.648(2) -0.0307(10) 0.042(6) Uiso 1 1 d
H9D H 1.132(2) 0.131(2) 0.3319(10) 0.046(6) Uiso 1 1 d
H9E H 1.0513(18) 0.2517(19) 0.3334(9) 0.029(5) Uiso 1 1 d
H9F H 1.000(2) 0.136(2) 0.3674(11) 0.044(6) Uiso 1 1 d
H11A H 0.552(2) 0.707(2) 0.2084(12) 0.057(7) Uiso 1 1 d
H11B H 0.443(2) 0.776(2) 0.2395(11) 0.040(6) Uiso 1 1 d
H11C H 0.422(2) 0.726(2) 0.1732(11) 0.049(7) Uiso 1 1 d
H11D H 1.059(3) 0.440(3) 0.0823(13) 0.077(10) Uiso 1 1 d
H11E H 0.967(2) 0.393(2) 0.0227(13) 0.060(7) Uiso 1 1 d
H11F H 0.916(3) 0.382(2) 0.0917(13) 0.065(8) Uiso 1 1 d
H12A H 0.464(2) 1.041(2) 0.1582(11) 0.056(7) Uiso 1 1 d
H12B H 0.390(2) 0.970(2) 0.2137(13) 0.063(8) Uiso 1 1 d
H12C H 0.368(2) 0.926(2) 0.1461(11) 0.054(7) Uiso 1 1 d
H12D H 1.012(3) 0.086(3) 0.0504(14) 0.075(9) Uiso 1 1 d
H12E H 0.955(2) 0.183(2) 0.0032(13) 0.060(8) Uiso 1 1 d
H12F H 0.884(3) 0.171(2) 0.0656(13) 0.065(8) Uiso 1 1 d
H13A H 0.702(3) 0.864(2) 0.2271(11) 0.056(7) Uiso 1 1 d
H13B H 0.667(2) 0.997(2) 0.2053(12) 0.058(7) Uiso 1 1 d
H13C H 0.595(2) 0.936(2) 0.2612(12) 0.055(7) Uiso 1 1 d
H13D H 1.209(2) 0.193(2) 0.0304(11) 0.047(7) Uiso 1 1 d
H13E H 1.153(2) 0.290(2) -0.0086(11) 0.042(6) Uiso 1 1 d
H13F H 1.232(2) 0.326(2) 0.0486(12) 0.058(7) Uiso 1 1 d

loop_
_atom_site_aniso_label
_atom_site_aniso_U_11
_atom_site_aniso_U_22
_atom_site_aniso_U_33
_atom_site_aniso_U_23
_atom_site_aniso_U_13
_atom_site_aniso_U_12
O1 0.0356(7) 0.0223(7) 0.0434(8) -0.0006(6) -0.0009(7) 0.0066(6)
O2 0.0368(7) 0.0285(7) 0.0313(7) -0.0017(6) 0.0001(6) -0.0073(6)
O3 0.0252(7) 0.0314(7) 0.0431(8) 0.0043(6) -0.0076(6) 0.0015(5)
O4 0.0363(7) 0.0230(7) 0.0340(7) 0.0011(6) -0.0077(6) -0.0033(5)
N1 0.0266(7) 0.0216(8) 0.0242(8) 0.0008(6) 0.0016(6) -0.0016(6)
N2 0.0383(10) 0.0349(9) 0.0472(11) -0.0011(8) -0.0123(9) 0.0082(8)
N3 0.0271(8) 0.0208(8) 0.0248(8) -0.0003(6) 0.0013(6) -0.0019(6)
C2 0.0228(9) 0.0228(9) 0.0242(9) 0.0000(8) -0.0010(7) 0.0004(7)
C4 0.0397(11) 0.0214(9) 0.0340(11) 0.0019(8) 0.0037(9) -0.0034(8)
C5 0.0350(10) 0.0261(10) 0.0311(10) 0.0033(8) 0.0042(9) -0.0024(8)
C6 0.0245(9) 0.0309(10) 0.0255(10) -0.0029(8) 0.0028(8) 0.0028(7)
C7 0.0537(16) 0.0289(12) 0.0435(14) -0.0078(10) 0.0181(12) -0.0008(10)
C8 0.0417(13) 0.0608(17) 0.0288(11) -0.0121(11) -0.0053(10) 0.0161(12)
C9 0.0254(11) 0.0519(15) 0.0411(13) -0.0044(12) 0.0042(9) 0.0021(9)
C10 0.0294(9) 0.0259(9) 0.0243(9) -0.0039(8) 0.0042(8) 0.0000(7)
C11 0.0505(14) 0.0281(11) 0.0381(12) 0.0005(9) 0.0188(11) -0.0010(10)
C12 0.0427(13) 0.0356(12) 0.0414(13) -0.0009(10) 0.0080(11) 0.0087(10)
C13 0.0425(13) 0.0624(16) 0.0304(12) -0.0090(12) -0.0020(10) -0.0110(12)
C14 0.0271(9) 0.0253(9) 0.0240(9) 0.0009(7) 0.0056(8) 0.0001(7)
C15 0.0240(9) 0.0229(9) 0.0253(9) 0.0022(7) 0.0017(8) 0.0012(7)
C16 0.0259(9) 0.0254(9) 0.0220(9) 0.0037(7) 0.0023(7) 0.0001(7)
C17 0.0289(10) 0.0245(9) 0.0282(9) -0.0006(7) -0.0032(8) -0.0026(8)
N1A 0.0241(7) 0.0295(8) 0.0258(8) 0.0002(7) -0.0012(7) 0.0053(6)
N3A 0.0273(8) 0.0298(8) 0.0224(8) -0.0008(7) -0.0020(6) 0.0056(6)
C2A 0.0276(10) 0.0342(11) 0.0247(9) 0.0014(8) -0.0022(8) 0.0069(8)
C4A 0.0245(9) 0.0372(11) 0.0308(10) 0.0004(8) -0.0010(8) 0.0027(8)
C5A 0.0252(10) 0.0393(11) 0.0299(10) 0.0031(9) -0.0032(8) 0.0061(8)
C6A 0.0281(9) 0.0361(11) 0.0225(9) 0.0035(8) 0.0011(8) 0.0057(8)
C7A 0.0302(10) 0.0407(12) 0.0301(11) 0.0056(10) 0.0015(9) 0.0056(9)
C8A 0.0395(12) 0.0344(12) 0.0429(13) 0.0078(10) 0.0000(11) 0.0062(9)
C9A 0.0352(12) 0.0523(14) 0.0250(10) -0.0017(10) -0.0012(9) 0.0062(10)
C10A 0.0311(10) 0.0382(11) 0.0202(9) 0.0023(8) -0.0023(8) 0.0062(8)
C11A 0.0754(19) 0.0586(17) 0.0351(13) 0.0124(12) 0.0111(13) 0.0367(15)
C12A 0.0412(13) 0.0763(19) 0.0266(12) 0.0029(12) -0.0038(10) -0.0202(13)
C13A 0.0327(11) 0.0451(13) 0.0277(11) 0.0024(10) 0.0015(9) -0.0007(10)

loop_
_atom_type_symbol
_atom_type_description
_atom_type_scat_dispersion_real
_atom_type_scat_dispersion_imag
_atom_type_scat_source
C C 0.0033 0.0016 'International Tables Vol C Tables 4.2.6.8 and 6.1.1.4'
H H 0.0000 0.0000 'International Tables Vol C Tables 4.2.6.8 and 6.1.1.4'
N N 0.0061 0.0033 'International Tables Vol C Tables 4.2.6.8 and 6.1.1.4'
O O 0.0106 0.0060 'International Tables Vol C Tables 4.2.6.8 and 6.1.1.4'

loop_
_geom_angle_atom_site_label_1
_geom_angle_atom_site_label_2
_geom_angle_atom_site_label_3
_geom_angle
C14 O1 H1 100.5(15)
C16 O3 H1 99.0(12)
C2 N1 C5 108.34(16)
C2 N1 C6 127.29(16)
C5 N1 C6 124.36(15)
C2 N3 C4 108.31(15)
C2 N3 C10 126.40(15)
C4 N3 C10 125.19(15)
N3 C2 N1 108.75(16)
N3 C2 H2 125.3(12)
N1 C2 H2 125.9(12)
C5 C4 N3 107.31(17)
C5 C4 H4 132.1(15)
N3 C4 H4 120.5(15)
C4 C5 N1 107.29(17)
C4 C5 H5 131.3(12)
N1 C5 H5 121.3(12)
N1 C6 C7 108.91(16)
N1 C6 C9 107.53(16)
C7 C6 C9 110.52(18)
N1 C6 C8 108.38(16)
C7 C6 C8 111.6(2)
C9 C6 C8 109.75(19)
C6 C7 H7A 112.4(16)
C6 C7 H7B 110.3(16)
H7A C7 H7B 111(2)
C6 C7 H7C 105.4(16)
H7A C7 H7C 105(2)
H7B C7 H7C 113(2)
C6 C8 H8A 107.4(17)
C6 C8 H8B 110.7(16)
H8A C8 H8B 112(2)
C6 C8 H8C 107.8(13)
H8A C8 H8C 108(2)
H8B C8 H8C 111(2)
C6 C9 H9A 108.7(16)
C6 C9 H9B 110.2(15)
H9A C9 H9B 106(2)
C6 C9 H9C 106.7(13)
H9A C9 H9C 114(2)
H9B C9 H9C 112(2)
N3 C10 C11 109.43(15)
N3 C10 C13 107.03(16)
C11 C10 C13 112.08(19)
N3 C10 C12 107.64(16)
C11 C10 C12 110.35(18)
C13 C10 C12 110.16(18)
C10 C11 H11A 111.0(16)
C10 C11 H11B 107.7(14)
H11A C11 H11B 112(2)
C10 C11 H11C 111.8(13)
H11A C11 H11C 108(2)
H11B C11 H11C 106.7(18)
C10 C12 H12A 111.2(14)
C10 C12 H12B 105.8(15)
H12A C12 H12B 111(2)
C10 C12 H12C 106.9(15)
H12A C12 H12C 115(2)
H12B C12 H12C 106(2)
C10 C13 H13A 106.5(15)
C10 C13 H13B 108.5(15)
H13A C13 H13B 113(2)
C10 C13 H13C 106.5(16)
H13A C13 H13C 108(2)
H13B C13 H13C 114(2)
O2 C14 O1 120.20(16)
O2 C14 C15 124.06(17)
O1 C14 C15 115.74(16)
C17 C15 C14 118.50(17)
C17 C15 C16 119.33(16)
C14 C15 C16 122.16(16)
O4 C16 O3 121.11(17)
O4 C16 C15 122.08(16)
O3 C16 C15 116.82(16)
N2 C17 C15 179.2(2)
C2A N1A C5A 107.68(16)
C2A N1A C6A 126.51(15)
C5A N1A C6A 125.32(15)
C2A N3A C4A 107.98(15)
C2A N3A C10A 123.28(15)
C4A N3A C10A 128.06(16)
N1A C2A N3A 109.67(16)
N1A C2A H2A 123.4(14)
N3A C2A H2A 126.9(14)
C5A C4A N3A 107.49(18)
C5A C4A H4A 128.2(12)
N3A C4A H4A 124.3(12)
C4A C5A N1A 107.17(17)
C4A C5A H5A 132.1(14)
N1A C5A H5A 120.7(14)
N1A C6A C9A 108.13(16)
N1A C6A C7A 109.52(15)
C9A C6A C7A 110.32(17)
N1A C6A C8A 106.86(16)
C9A C6A C8A 111.08(18)
C7A C6A C8A 110.81(17)
C6A C7A H7D 113.1(12)
C6A C7A H7E 108.9(12)
H7D C7A H7E 109.6(17)
C6A C7A H7F 107.9(13)
H7D C7A H7F 109.2(17)
H7E C7A H7F 108.0(18)
C6A C8A H8F 113.8(15)
C6A C8A H8D 108.0(13)
H8F C8A H8D 107(2)
C6A C8A H8E 108.7(15)
H8F C8A H8E 110(2)
H8D C8A H8E 109.1(19)
C6A C9A H9D 110.0(13)
C6A C9A H9E 110.3(12)
H9D C9A H9E 111.8(18)
C6A C9A H9F 105.9(13)
H9D C9A H9F 109.8(18)
H9E C9A H9F 108.9(19)
N3A C10A C13A 108.78(15)
N3A C10A C12A 106.38(17)
C13A C10A C12A 111.47(18)
N3A C10A C11A 108.79(17)
C13A C10A C11A 109.5(2)
C12A C10A C11A 111.8(2)
C10A C11A H11D 106.7(16)
C10A C11A H11E 105.2(15)
H11D C11A H11E 111(2)
C10A C11A H11F 113.6(17)
H11D C11A H11F 110(2)
H11E C11A H11F 110(2)
C10A C12A H12D 106.9(16)
C10A C12A H12E 106.3(17)
H12D C12A H12E 115(2)
C10A C12A H12F 107.7(16)
H12D C12A H12F 111(2)
H12E C12A H12F 110(2)
C10A C13A H13D 109.0(14)
C10A C13A H13E 107.1(13)
H13D C13A H13E 108(2)
C10A C13A H13F 112.3(14)
H13D C13A H13F 114(2)
H13E C13A H13F 107(2)

loop_
_geom_bond_atom_site_label_1
_geom_bond_atom_site_label_2
_geom_bond_distance
O1 C14 1.328(2)
O1 H1 1.11(3)
O2 C14 1.243(2)
O3 C16 1.309(2)
O3 H1 1.32(3)
O4 C16 1.256(2)
N1 C2 1.337(2)
N1 C5 1.387(2)
N1 C6 1.503(2)
N2 C17 1.162(2)
N3 C2 1.336(2)
N3 C4 1.388(2)
N3 C10 1.510(2)
C2 H2 0.94(2)
C4 C5 1.347(3)
C4 H4 0.97(2)
C5 H5 0.95(2)
C6 C7 1.513(3)
C6 C9 1.520(3)
C6 C8 1.523(3)
C7 H7A 0.98(3)
C7 H7B 0.94(3)
C7 H7C 0.94(3)
C8 H8A 0.92(3)
C8 H8B 1.00(3)
C8 H8C 0.98(3)
C9 H9A 0.99(3)
C9 H9B 1.03(3)
C9 H9C 1.01(2)
C10 C11 1.511(3)
C10 C13 1.519(3)
C10 C12 1.527(3)
C11 H11A 0.96(3)
C11 H11B 0.95(2)
C11 H11C 1.05(3)
C12 H12A 1.03(3)
C12 H12B 1.02(3)
C12 H12C 1.00(3)
C13 H13A 1.02(3)
C13 H13B 0.98(3)
C13 H13C 0.97(3)
C14 C15 1.449(2)
C15 C17 1.408(3)
C15 C16 1.452(3)
N1A C2A 1.331(2)
N1A C5A 1.385(2)
N1A C6A 1.496(2)
N3A C2A 1.332(2)
N3A C4A 1.374(2)
N3A C10A 1.515(2)
C2A H2A 0.96(2)
C4A C5A 1.355(3)
C4A H4A 0.93(2)
C5A H5A 0.92(2)
C6A C9A 1.522(3)
C6A C7A 1.522(3)
C6A C8A 1.528(3)
C7A H7D 1.00(2)
C7A H7E 0.98(2)
C7A H7F 0.98(2)
C8A H8F 0.96(3)
C8A H8D 1.03(2)
C8A H8E 0.99(3)
C9A H9D 0.99(2)
C9A H9E 1.00(2)
C9A H9F 1.01(2)
C10A C13A 1.518(3)
C10A C12A 1.524(3)
C10A C11A 1.527(3)
C11A H11D 1.09(3)
C11A H11E 1.03(3)
C11A H11F 0.97(3)
C12A H12D 1.05(3)
C12A H12E 0.91(3)
C12A H12F 1.03(3)
C13A H13D 0.93(3)
C13A H13E 0.98(2)
C13A H13F 1.00(3)

loop_
_geom_torsion_atom_site_label_1
_geom_torsion_atom_site_label_2
_geom_torsion_atom_site_label_3
_geom_torsion_atom_site_label_4
_geom_torsion
C4 N3 C2 N1 -0.8(2)
C10 N3 C2 N1 -177.36(16)
C5 N1 C2 N3 0.8(2)
C6 N1 C2 N3 179.55(16)
C2 N3 C4 C5 0.6(2)
C10 N3 C4 C5 177.16(17)
N3 C4 C5 N1 -0.1(2)
C2 N1 C5 C4 -0.4(2)
C6 N1 C5 C4 -179.22(16)
C2 N1 C6 C7 3.8(3)
C5 N1 C6 C7 -177.58(19)
C2 N1 C6 C9 -116.0(2)
C5 N1 C6 C9 62.6(2)
C2 N1 C6 C8 125.5(2)
C5 N1 C6 C8 -55.9(2)
C2 N3 C10 C11 -13.8(2)
C4 N3 C10 C11 170.24(19)
C2 N3 C10 C13 107.9(2)
C4 N3 C10 C13 -68.1(2)
C2 N3 C10 C12 -133.74(19)
C4 N3 C10 C12 50.3(2)
O2 C14 C15 C17 -1.3(3)
O1 C14 C15 C17 178.64(16)
O2 C14 C15 C16 179.64(17)
O1 C14 C15 C16 -0.5(3)
C17 C15 C16 O4 0.3(3)
C14 C15 C16 O4 179.35(16)
C17 C15 C16 O3 -179.68(16)
C14 C15 C16 O3 -0.6(3)
C14 C15 C17 N2 -107(18)
C16 C15 C17 N2 72(18)
C5A N1A C2A N3A 0.0(2)
C6A N1A C2A N3A -172.33(16)
C4A N3A C2A N1A -0.1(2)
C10A N3A C2A N1A 171.13(16)
C2A N3A C4A C5A 0.1(2)
C10A N3A C4A C5A -170.52(18)
N3A C4A C5A N1A -0.2(2)
C2A N1A C5A C4A 0.1(2)
C6A N1A C5A C4A 172.54(17)
C2A N1A C6A C9A -138.5(2)
C5A N1A C6A C9A 50.5(2)
C2A N1A C6A C7A -18.3(3)
C5A N1A C6A C7A 170.71(18)
C2A N1A C6A C8A 101.8(2)
C5A N1A C6A C8A -69.2(2)
C2A N3A C10A C13A -178.95(19)
C4A N3A C10A C13A -9.6(3)
C2A N3A C10A C12A -58.8(2)
C4A N3A C10A C12A 110.6(2)
C2A N3A C10A C11A 61.8(3)
C4A N3A C10A C11A -128.8(2)
